data_7029456
loop_
_publ_author_name
Neeraj,
'Kumar, Ajit'
'Kumar, Virendra'
'Prajapati, Rahul'
'Asthana, Sharad Kumar'
'Upadhyay, K. K.'
'Zhao, Jianzhang'

_publ_section_title
;
 A remarkable effect of N,N-diethylamino functionality on the
 optoelectronic properties of a salicylimine-based probe for Al(3+).
;
_journal_issue 15
_journal_name_full 'Dalton transactions (Cambridge, England : 2003)'
_journal_page_first 5831
_journal_page_last 5839
_journal_paper_doi 10.1039/c3dt53263a
_journal_volume 43
_journal_year 2014
_chemical_formula_moiety 'C17 H21 N3 O5'
_chemical_formula_sum 'C17 H21 N3 O5'
_chemical_formula_weight 347.15
_space_group_IT_number 14
_symmetry_cell_setting monoclinic
_symmetry_Int_Tables_number 14
_symmetry_space_group_name_Hall '-P 2ybc'
_symmetry_space_group_name_H-M 'P 1 21/c 1'
_atom_sites_solution_hydrogens geom
_atom_sites_solution_primary direct
_atom_sites_solution_secondary difmap
_audit_creation_method SHELXL-97
_cell_angle_alpha 90.00
_cell_angle_beta 102.646(7)
_cell_angle_gamma 90.00
_cell_formula_units_Z 4
_cell_length_a 8.1825(5)
_cell_length_b 15.0467(11)
_cell_length_c 14.7289(12)
_cell_measurement_reflns_used 1392
_cell_measurement_temperature 293(2)
_cell_measurement_theta_max 29.0023
_cell_measurement_theta_min 3.1353
_cell_volume 1769.4(2)
_computing_cell_refinement
;
CrysAlisPro, Agilent Technologies,
Version 1.171.34.49 (release 20-01-2011 CrysAlis171 .NET)
(compiled Jan 20 2011,15:58:25)
;
_computing_data_collection
;
CrysAlisPro, Agilent Technologies,
Version 1.171.34.49 (release 20-01-2011 CrysAlis171 .NET)
(compiled Jan 20 2011,15:58:25)
;
_computing_data_reduction
;
CrysAlisPro, Agilent Technologies,
Version 1.171.34.49 (release 20-01-2011 CrysAlis171 .NET)
(compiled Jan 20 2011,15:58:25)
;
_computing_structure_refinement 'SHELXL-97 (Sheldrick, 1997)'
_diffrn_ambient_temperature 293(2)
_diffrn_detector_area_resol_mean 16.0938
_diffrn_measured_fraction_theta_full 0.997
_diffrn_measured_fraction_theta_max 0.847
_diffrn_measurement_device_type 'Xcalibur, Eos'
_diffrn_measurement_method '\w scans'
_diffrn_radiation_monochromator graphite
_diffrn_radiation_type MoK\a
_diffrn_radiation_wavelength 0.71073
_diffrn_reflns_av_R_equivalents 0.0278
_diffrn_reflns_av_sigmaI/netI 0.0616
_diffrn_reflns_limit_h_max 10
_diffrn_reflns_limit_h_min -10
_diffrn_reflns_limit_k_max 18
_diffrn_reflns_limit_k_min -17
_diffrn_reflns_limit_l_max 8
_diffrn_reflns_limit_l_min -18
_diffrn_reflns_number 7799
_diffrn_reflns_theta_full 25.00
_diffrn_reflns_theta_max 29.07
_diffrn_reflns_theta_min 3.14
_diffrn_source 'fine-focus sealed tube'
_exptl_absorpt_coefficient_mu 0.097
_exptl_absorpt_correction_T_max 1.00000
_exptl_absorpt_correction_T_min 0.98287
_exptl_absorpt_correction_type multi-scan
_exptl_absorpt_process_details
;
CrysAlisPro, Agilent Technologies,
Version 1.171.34.49 (release 20-01-2011 CrysAlis171 .NET)
(compiled Jan 20 2011,15:58:25)
Empirical absorption correction using spherical harmonics,
 implemented in SCALE3 ABSPACK scaling algorithm.
;
_exptl_crystal_colour red
_exptl_crystal_density_diffrn 1.368
_exptl_crystal_density_method 'not measured'
_exptl_crystal_description rectangular
_exptl_crystal_F_000 763
_exptl_crystal_size_max 0.38
_exptl_crystal_size_mid 0.34
_exptl_crystal_size_min 0.28
_refine_diff_density_max 0.191
_refine_diff_density_min -0.193
_refine_diff_density_rms 0.038
_refine_ls_extinction_method none
_refine_ls_goodness_of_fit_ref 1.028
_refine_ls_hydrogen_treatment mixed
_refine_ls_matrix_type full
_refine_ls_number_parameters 230
_refine_ls_number_reflns 4010
_refine_ls_number_restraints 0
_refine_ls_restrained_S_all 1.028
_refine_ls_R_factor_all 0.1180
_refine_ls_R_factor_gt 0.0545
_refine_ls_shift/su_max 0.000
_refine_ls_shift/su_mean 0.000
_refine_ls_structure_factor_coef Fsqd
_refine_ls_weighting_details 'calc w=1/[\s^2^(Fo^2^)+(0.0415P)^2^+0.0403P] where P=(Fo^2^+2Fc^2^)/3'
_refine_ls_weighting_scheme calc
_refine_ls_wR_factor_gt 0.0978
_refine_ls_wR_factor_ref 0.1243
_reflns_number_gt 2211
_reflns_number_total 4010
_reflns_threshold_expression >2sigma(I)
_cod_data_source_file c3dt53263a.txt
_cod_data_source_block sa1-no3
_cod_depositor_comments 'Adding full bibliography for 7029454--7029456.cif.'
_cod_original_sg_symbol_H-M 'P 21/c'
_cod_database_code 7029456

loop_
_symmetry_equiv_pos_as_xyz
'x, y, z'
'-x, y+1/2, -z+1/2'
'-x, -y, -z'
'x, -y-1/2, z-1/2'

loop_
_atom_site_label
_atom_site_type_symbol
_atom_site_fract_x
_atom_site_fract_y
_atom_site_fract_z
_atom_site_U_iso_or_equiv
_atom_site_adp_type
_atom_site_occupancy
_atom_site_symmetry_multiplicity
_atom_site_calc_flag
_atom_site_refinement_flags
O1 O 0.37913(18) 0.03407(10) 0.59655(10) 0.0587(4) Uani 1 1 d .
H1 H 0.4446 0.0136 0.6419 0.088 Uiso 1 1 calc R
O2 O 0.3905(2) 0.27395(10) 0.56058(11) 0.0678(5) Uani 1 1 d .
H2 H 0.4114 0.3197 0.5913 0.102 Uiso 1 1 calc R
N2 N 0.28140(18) 0.14108(10) 0.45139(11) 0.0417(4) Uani 1 1 d .
H2A H 0.3404 0.1355 0.5071 0.050 Uiso 1 1 calc R
N1 N 0.18327(18) -0.26629(11) 0.57155(12) 0.0457(4) Uani 1 1 d .
C12 C 0.2892(2) 0.22467(13) 0.40888(14) 0.0387(5) Uani 1 1 d .
C8 C 0.1911(2) -0.01119(13) 0.45945(14) 0.0381(5) Uani 1 1 d .
C7 C 0.0908(2) -0.07971(14) 0.41136(14) 0.0442(5) Uani 1 1 d .
H7 H 0.0259 -0.0676 0.3525 0.053 Uiso 1 1 calc R
C17 C 0.3463(2) 0.29467(14) 0.46922(15) 0.0447(5) Uani 1 1 d .
C5 C 0.1833(2) -0.18393(13) 0.53587(14) 0.0387(5) Uani 1 1 d .
C10 C 0.2825(2) -0.11556(14) 0.58622(14) 0.0425(5) Uani 1 1 d .
H10 H 0.3461 -0.1274 0.6454 0.051 Uiso 1 1 calc R
C11 C 0.1952(2) 0.07091(13) 0.41627(14) 0.0405(5) Uani 1 1 d .
H11 H 0.1300 0.0766 0.3563 0.049 Uiso 1 1 calc R
C13 C 0.2455(2) 0.23859(15) 0.31410(15) 0.0476(5) Uani 1 1 d .
H13 H 0.2088 0.1914 0.2740 0.057 Uiso 1 1 calc R
C16 C 0.3528(3) 0.37895(15) 0.43326(18) 0.0538(6) Uani 1 1 d .
H16 H 0.3880 0.4265 0.4731 0.065 Uiso 1 1 calc R
C9 C 0.2865(2) -0.03250(14) 0.54935(14) 0.0407(5) Uani 1 1 d .
C2 C 0.0797(2) -0.33851(14) 0.52265(17) 0.0554(6) Uani 1 1 d .
H2B H -0.0235 -0.3139 0.4861 0.066 Uiso 1 1 calc R
H2C H 0.0507 -0.3789 0.5680 0.066 Uiso 1 1 calc R
C14 C 0.2567(2) 0.32284(16) 0.27908(17) 0.0554(6) Uani 1 1 d .
H14 H 0.2300 0.3325 0.2152 0.066 Uiso 1 1 calc R
C6 C 0.0845(2) -0.16229(14) 0.44685(14) 0.0451(5) Uani 1 1 d .
H6 H 0.0151 -0.2051 0.4127 0.054 Uiso 1 1 calc R
C15 C 0.3075(2) 0.39283(16) 0.33918(18) 0.0570(6) Uani 1 1 d .
H15 H 0.3111 0.4500 0.3156 0.068 Uiso 1 1 calc R
C3 C 0.2950(2) -0.29077(15) 0.65954(16) 0.0549(6) Uani 1 1 d .
H3A H 0.3998 -0.2589 0.6654 0.066 Uiso 1 1 calc R
H3B H 0.3192 -0.3538 0.6586 0.066 Uiso 1 1 calc R
C1 C 0.1683(3) -0.38950(17) 0.4593(2) 0.0794(8) Uani 1 1 d .
H1A H 0.1938 -0.3501 0.4131 0.119 Uiso 1 1 calc R
H1B H 0.0971 -0.4365 0.4294 0.119 Uiso 1 1 calc R
H1C H 0.2702 -0.4143 0.4953 0.119 Uiso 1 1 calc R
C4 C 0.2234(3) -0.2709(2) 0.74282(17) 0.0834(9) Uani 1 1 d .
H4A H 0.1189 -0.3017 0.7373 0.125 Uiso 1 1 calc R
H4B H 0.2050 -0.2081 0.7463 0.125 Uiso 1 1 calc R
H4C H 0.3004 -0.2901 0.7982 0.125 Uiso 1 1 calc R
O6 O 0.4887(2) 0.40731(11) 0.68671(12) 0.0714(5) Uani 1 1 d .
N4 N 0.3622(3) 0.44867(13) 0.69668(14) 0.0559(5) Uani 1 1 d .
O8 O 0.36977(19) 0.49824(12) 0.76514(11) 0.0695(5) Uani 1 1 d .
O3 O 0.2302(2) 0.43968(15) 0.64105(14) 0.1140(8) Uani 1 1 d .

loop_
_atom_site_aniso_label
_atom_site_aniso_U_11
_atom_site_aniso_U_22
_atom_site_aniso_U_33
_atom_site_aniso_U_23
_atom_site_aniso_U_13
_atom_site_aniso_U_12
O1 0.0765(11) 0.0426(9) 0.0464(10) 0.0020(8) -0.0097(7) -0.0120(8)
O2 0.1053(12) 0.0458(10) 0.0490(10) -0.0075(8) 0.0097(9) -0.0113(9)
N2 0.0500(9) 0.0340(10) 0.0395(10) -0.0011(9) 0.0062(7) -0.0009(8)
N1 0.0466(9) 0.0366(10) 0.0536(11) 0.0054(9) 0.0105(8) -0.0008(8)
C12 0.0370(10) 0.0329(12) 0.0473(12) 0.0041(11) 0.0116(9) 0.0031(9)
C8 0.0456(11) 0.0325(12) 0.0361(11) -0.0015(10) 0.0089(9) 0.0015(9)
C7 0.0498(12) 0.0437(14) 0.0365(12) -0.0030(11) 0.0040(9) -0.0015(10)
C17 0.0484(11) 0.0380(13) 0.0482(13) -0.0006(11) 0.0115(10) 0.0013(10)
C5 0.0410(11) 0.0341(12) 0.0438(12) 0.0015(10) 0.0155(9) 0.0015(9)
C10 0.0485(11) 0.0415(13) 0.0360(12) 0.0026(10) 0.0057(9) 0.0003(9)
C11 0.0412(11) 0.0408(13) 0.0395(12) -0.0035(10) 0.0088(9) 0.0032(9)
C13 0.0440(11) 0.0470(14) 0.0497(14) 0.0050(12) 0.0055(9) -0.0002(10)
C16 0.0530(13) 0.0375(13) 0.0717(17) -0.0021(13) 0.0155(11) -0.0028(10)
C9 0.0452(11) 0.0373(12) 0.0387(12) -0.0070(10) 0.0073(9) -0.0044(9)
C2 0.0512(13) 0.0395(13) 0.0754(17) 0.0068(12) 0.0138(12) -0.0083(10)
C14 0.0471(13) 0.0594(17) 0.0569(15) 0.0179(13) 0.0053(11) 0.0020(11)
C6 0.0480(12) 0.0393(13) 0.0460(13) -0.0041(11) 0.0058(10) -0.0038(10)
C15 0.0479(13) 0.0422(14) 0.0806(19) 0.0201(14) 0.0135(12) 0.0042(10)
C3 0.0519(13) 0.0478(14) 0.0658(16) 0.0159(12) 0.0144(11) 0.0018(10)
C1 0.0792(17) 0.0547(17) 0.104(2) -0.0213(16) 0.0199(16) 0.0004(13)
C4 0.0828(17) 0.110(2) 0.0618(18) 0.0199(17) 0.0244(14) -0.0027(16)
O6 0.0739(11) 0.0679(12) 0.0708(12) -0.0164(10) 0.0120(9) 0.0006(9)
N4 0.0664(13) 0.0489(13) 0.0474(12) 0.0037(11) 0.0019(11) -0.0105(10)
O8 0.0798(11) 0.0763(13) 0.0489(10) -0.0143(10) 0.0065(8) 0.0066(9)
O3 0.0871(13) 0.130(2) 0.0990(16) -0.0382(14) -0.0367(12) 0.0099(12)

loop_
_atom_type_symbol
_atom_type_description
_atom_type_scat_dispersion_real
_atom_type_scat_dispersion_imag
_atom_type_scat_source
C C 0.0033 0.0016 'International Tables Vol C Tables 4.2.6.8 and 6.1.1.4'
H H 0.0000 0.0000 'International Tables Vol C Tables 4.2.6.8 and 6.1.1.4'
N N 0.0061 0.0033 'International Tables Vol C Tables 4.2.6.8 and 6.1.1.4'
O O 0.0106 0.0060 'International Tables Vol C Tables 4.2.6.8 and 6.1.1.4'
S S 0.1246 0.1234 'International Tables Vol C Tables 4.2.6.8 and 6.1.1.4'

loop_
_geom_angle_atom_site_label_1
_geom_angle_atom_site_label_2
_geom_angle_atom_site_label_3
_geom_angle
C9 O1 H1 109.5
C17 O2 H2 109.5
C11 N2 C12 127.91(17)
C11 N2 H2A 116.0
C12 N2 H2A 116.0
C5 N1 C3 121.68(17)
C5 N1 C2 122.68(17)
C3 N1 C2 115.54(16)
C13 C12 C17 120.53(19)
C13 C12 N2 123.86(19)
C17 C12 N2 115.62(18)
C11 C8 C7 119.27(18)
C11 C8 C9 124.28(18)
C7 C8 C9 116.42(18)
C6 C7 C8 123.02(19)
C6 C7 H7 118.5
C8 C7 H7 118.5
O2 C17 C16 124.7(2)
O2 C17 C12 116.16(18)
C16 C17 C12 119.1(2)
N1 C5 C10 120.91(18)
N1 C5 C6 121.54(18)
C10 C5 C6 117.55(18)
C9 C10 C5 121.17(18)
C9 C10 H10 119.4
C5 C10 H10 119.4
N2 C11 C8 126.74(19)
N2 C11 H11 116.6
C8 C11 H11 116.6
C14 C13 C12 119.6(2)
C14 C13 H13 120.2
C12 C13 H13 120.2
C15 C16 C17 120.3(2)
C15 C16 H16 119.9
C17 C16 H16 119.9
O1 C9 C10 122.19(18)
O1 C9 C8 116.36(18)
C10 C9 C8 121.45(18)
N1 C2 C1 112.07(18)
N1 C2 H2B 109.2
C1 C2 H2B 109.2
N1 C2 H2C 109.2
C1 C2 H2C 109.2
H2B C2 H2C 107.9
C13 C14 C15 119.8(2)
C13 C14 H14 120.1
C15 C14 H14 120.1
C7 C6 C5 120.36(19)
C7 C6 H6 119.8
C5 C6 H6 119.8
C16 C15 C14 120.6(2)
C16 C15 H15 119.7
C14 C15 H15 119.7
N1 C3 C4 113.24(18)
N1 C3 H3A 108.9
C4 C3 H3A 108.9
N1 C3 H3B 108.9
C4 C3 H3B 108.9
H3A C3 H3B 107.7
C2 C1 H1A 109.5
C2 C1 H1B 109.5
H1A C1 H1B 109.5
C2 C1 H1C 109.5
H1A C1 H1C 109.5
H1B C1 H1C 109.5
C3 C4 H4A 109.5
C3 C4 H4B 109.5
H4A C4 H4B 109.5
C3 C4 H4C 109.5
H4A C4 H4C 109.5
H4B C4 H4C 109.5
O3 N4 O6 120.4(2)
O3 N4 O8 119.6(2)
O6 N4 O8 120.04(18)

loop_
_geom_bond_atom_site_label_1
_geom_bond_atom_site_label_2
_geom_bond_distance
O1 C9 1.353(2)
O1 H1 0.8200
O2 C17 1.351(2)
O2 H2 0.8200
N2 C11 1.312(2)
N2 C12 1.413(2)
N2 H2A 0.8600
N1 C5 1.346(2)
N1 C3 1.460(2)
N1 C2 1.467(2)
C12 C13 1.379(3)
C12 C17 1.391(3)
C8 C11 1.393(3)
C8 C7 1.408(3)
C8 C9 1.419(3)
C7 C6 1.353(3)
C7 H7 0.9300
C17 C16 1.380(3)
C5 C10 1.416(3)
C5 C6 1.419(3)
C10 C9 1.366(3)
C10 H10 0.9300
C11 H11 0.9300
C13 C14 1.379(3)
C13 H13 0.9300
C16 C15 1.370(3)
C16 H16 0.9300
C2 C1 1.510(3)
C2 H2B 0.9700
C2 H2C 0.9700
C14 C15 1.380(3)
C14 H14 0.9300
C6 H6 0.9300
C15 H15 0.9300
C3 C4 1.501(3)
C3 H3A 0.9700
C3 H3B 0.9700
C1 H1A 0.9600
C1 H1B 0.9600
C1 H1C 0.9600
C4 H4A 0.9600
C4 H4B 0.9600
C4 H4C 0.9600
O6 N4 1.243(2)
N4 O3 1.212(2)
N4 O8 1.245(2)
